data_1506427
loop_
_publ_author_name
'Darensbourg, Donald. J.'
'Ganguly, Poulomi'
'Billodeaux, Damon'

_publ_section_title
;
 Ring-Opening Polymerization of Trimethylene Carbonate Using Aluminum(III)
 and Tin(IV) Salen Chloride Catalysts
;
_journal_issue 13
_journal_name_full Macromolecules
_journal_page_first 5406
_journal_paper_doi 10.1021/ma050666j
_journal_volume 38
_journal_year 2005
_chemical_formula_sum 'C24 H23 Cl N2 O2 Sn'
_chemical_formula_weight 525.58
_chemical_name_systematic
; 
 ? 
;
_space_group_IT_number 14
_symmetry_cell_setting monoclinic
_symmetry_space_group_name_Hall '-P 2ybc'
_symmetry_space_group_name_H-M 'P 1 21/c 1'
_atom_sites_solution_hydrogens geom
_atom_sites_solution_primary direct
_atom_sites_solution_secondary difmap
_audit_creation_method SHELXL-97
_cell_angle_alpha 90.00
_cell_angle_beta 94.388(6)
_cell_angle_gamma 90.00
_cell_formula_units_Z 4
_cell_length_a 14.276(5)
_cell_length_b 13.930(4)
_cell_length_c 10.985(4)
_cell_measurement_temperature 110(2)
_cell_volume 2178.1(13)
_computing_cell_refinement 'Bruker SMART'
_computing_data_collection 'Bruker SMART'
_computing_data_reduction 'Bruker SHELXTL'
_computing_molecular_graphics 'Bruker SHELXTL'
_computing_publication_material 'Bruker SHELXTL'
_computing_structure_refinement 'SHELXL-97 (Sheldrick, 1997)'
_computing_structure_solution 'SHELXS-97 (Sheldrick, 1990)'
_diffrn_ambient_temperature 293(2)
_diffrn_measured_fraction_theta_full 0.996
_diffrn_measured_fraction_theta_max 0.996
_diffrn_measurement_device_type 'CCD area detector'
_diffrn_measurement_method 'phi and omega scans'
_diffrn_radiation_monochromator graphite
_diffrn_radiation_source 'fine-focus sealed tube'
_diffrn_radiation_type MoK\a
_diffrn_radiation_wavelength 0.71073
_diffrn_reflns_av_R_equivalents 0.0681
_diffrn_reflns_av_sigmaI/netI 0.0956
_diffrn_reflns_limit_h_max 15
_diffrn_reflns_limit_h_min -15
_diffrn_reflns_limit_k_max 7
_diffrn_reflns_limit_k_min -15
_diffrn_reflns_limit_l_max 12
_diffrn_reflns_limit_l_min -12
_diffrn_reflns_number 9527
_diffrn_reflns_theta_full 23.26
_diffrn_reflns_theta_max 23.26
_diffrn_reflns_theta_min 1.43
_exptl_absorpt_coefficient_mu 1.319
_exptl_absorpt_correction_type none
_exptl_crystal_colour yellow
_exptl_crystal_density_diffrn 1.603
_exptl_crystal_density_method 'not measured'
_exptl_crystal_description 'hexagonal prism'
_exptl_crystal_F_000 1056
_exptl_crystal_size_max 0.40
_exptl_crystal_size_mid 0.30
_exptl_crystal_size_min 0.13
_refine_diff_density_max 1.505
_refine_diff_density_min -0.811
_refine_diff_density_rms 0.150
_refine_ls_extinction_method none
_refine_ls_goodness_of_fit_ref 0.956
_refine_ls_hydrogen_treatment mixed
_refine_ls_matrix_type full
_refine_ls_number_parameters 272
_refine_ls_number_reflns 3117
_refine_ls_number_restraints 0
_refine_ls_restrained_S_all 0.956
_refine_ls_R_factor_all 0.0636
_refine_ls_R_factor_gt 0.0418
_refine_ls_shift/su_max 0.000
_refine_ls_shift/su_mean 0.000
_refine_ls_structure_factor_coef Fsqd
_refine_ls_weighting_details 'calc w=1/[\s^2^(Fo^2^)+(0.0550P)^2^+0.0000P] where P=(Fo^2^+2Fc^2^)/3'
_refine_ls_weighting_scheme calc
_refine_ls_wR_factor_gt 0.0917
_refine_ls_wR_factor_ref 0.1190
_reflns_number_gt 2237
_reflns_number_total 3117
_reflns_threshold_expression >2sigma(I)
_cod_data_source_file ma050666jsi20050502_102008.cif
_cod_data_source_block db231
_cod_depositor_comments
;
The following automatic conversions were performed:

'_symmetry_cell_setting' value 'Monoclinic' changed to 'monoclinic'
according to /home/saulius/struct/CIF-dictionaries/cif_core.dic
dictionary named 'cif_core.dic' version 2.4.1 from 2010-06-29.

Automatic conversion script
Id: cif_fix_values 1715 2011-07-08 13:25:40Z adriana 
;
_cod_original_cell_volume 2178.0(12)
_cod_original_sg_symbol_H-M P2(1)/c
_cod_database_code 1506427

loop_
_symmetry_equiv_pos_as_xyz
'x, y, z'
'-x, y+1/2, -z+1/2'
'-x, -y, -z'
'x, -y-1/2, z-1/2'

loop_
_atom_site_label
_atom_site_type_symbol
_atom_site_fract_x
_atom_site_fract_y
_atom_site_fract_z
_atom_site_U_iso_or_equiv
_atom_site_adp_type
_atom_site_occupancy
_atom_site_symmetry_multiplicity
_atom_site_calc_flag
_atom_site_refinement_flags
Sn1 Sn 0.28063(4) -0.02478(4) 1.03626(5) 0.01620(19) Uani 1 1 d .
Cl1 Cl 0.17058(14) -0.13928(14) 1.12486(17) 0.0225(5) Uani 1 1 d .
N1 N 0.1536(4) 0.0339(4) 0.9364(5) 0.0161(14) Uani 1 1 d .
N2 N 0.2594(4) -0.1117(4) 0.8693(5) 0.0142(14) Uani 1 1 d .
O1 O 0.2493(3) 0.0604(4) 1.1801(4) 0.0191(13) Uani 1 1 d .
O2 O 0.3830(3) -0.1220(4) 1.0901(4) 0.0196(13) Uani 1 1 d .
C1 C 0.1695(5) 0.1020(6) 1.2009(7) 0.0215(19) Uani 1 1 d .
C2 C 0.0923(5) 0.1123(5) 1.1112(7) 0.0187(19) Uani 1 1 d .
C3 C 0.0121(6) 0.1609(5) 1.1455(8) 0.024(2) Uani 1 1 d .
H3 H -0.0389 0.1678 1.0883 0.029 Uiso 1 1 calc R
C4 C 0.0064(6) 0.1979(6) 1.2582(7) 0.026(2) Uani 1 1 d .
H4 H -0.0474 0.2302 1.2780 0.031 Uiso 1 1 calc R
C5 C 0.0822(6) 0.1867(6) 1.3442(7) 0.027(2) Uani 1 1 d .
H5 H 0.0789 0.2123 1.4220 0.033 Uiso 1 1 calc R
C6 C 0.1611(6) 0.1394(5) 1.3169(7) 0.023(2) Uani 1 1 d .
H6 H 0.2102 0.1318 1.3768 0.028 Uiso 1 1 calc R
C7 C 0.0892(5) 0.0796(5) 0.9881(7) 0.0168(18) Uani 1 1 d .
H7 H 0.0344 0.0927 0.9397 0.020 Uiso 1 1 calc R
C8 C 0.1472(5) 0.0107(5) 0.8103(6) 0.0165(18) Uani 1 1 d .
C9 C 0.2029(5) -0.0643(6) 0.7754(7) 0.0186(19) Uani 1 1 d .
C10 C 0.2029(5) -0.0891(6) 0.6532(7) 0.0224(19) Uani 1 1 d .
H10 H 0.2406 -0.1390 0.6293 0.027 Uiso 1 1 calc R
C11 C 0.1466(6) -0.0393(6) 0.5675(7) 0.026(2) Uani 1 1 d .
H11 H 0.1468 -0.0554 0.4853 0.032 Uiso 1 1 calc R
C12 C 0.0903(5) 0.0338(6) 0.6025(7) 0.025(2) Uani 1 1 d .
H12 H 0.0516 0.0662 0.5441 0.030 Uiso 1 1 calc R
C13 C 0.0907(5) 0.0597(6) 0.7233(7) 0.0207(19) Uani 1 1 d .
H13 H 0.0530 0.1100 0.7464 0.025 Uiso 1 1 calc R
C14 C 0.2860(5) -0.1988(6) 0.8602(6) 0.0187(19) Uani 1 1 d .
H14 H 0.2663 -0.2309 0.7885 0.022 Uiso 1 1 calc R
C15 C 0.3433(5) -0.2524(6) 0.9498(6) 0.0176(18) Uani 1 1 d .
C16 C 0.3866(5) -0.2131(6) 1.0612(7) 0.0201(19) Uani 1 1 d .
C17 C 0.4390(5) -0.2764(6) 1.1366(7) 0.0216(19) Uani 1 1 d .
H17 H 0.4675 -0.2530 1.2096 0.026 Uiso 1 1 calc R
C18 C 0.4510(5) -0.3709(6) 1.1094(7) 0.024(2) Uani 1 1 d .
H18 H 0.4871 -0.4099 1.1634 0.029 Uiso 1 1 calc R
C19 C 0.4099(5) -0.4091(6) 1.0021(7) 0.026(2) Uani 1 1 d .
H19 H 0.4179 -0.4736 0.9835 0.031 Uiso 1 1 calc R
C20 C 0.3576(5) -0.3510(6) 0.9244(7) 0.0209(19) Uani 1 1 d .
H20 H 0.3303 -0.3767 0.8520 0.025 Uiso 1 1 calc R
C21 C 0.3740(5) 0.0780(6) 0.9661(7) 0.0229(19) Uani 1 1 d .
H21A H 0.4355 0.0704 1.0089 0.027 Uiso 1 1 calc R
H21B H 0.3802 0.0638 0.8806 0.027 Uiso 1 1 calc R
C22 C 0.3436(6) 0.1831(6) 0.9769(7) 0.025(2) Uani 1 1 d .
H22A H 0.3636 0.2189 0.9077 0.030 Uiso 1 1 calc R
H22B H 0.2756 0.1862 0.9742 0.030 Uiso 1 1 calc R
C23 C 0.3840(6) 0.2288(6) 1.0920(7) 0.030(2) Uani 1 1 d .
H23A H 0.4517 0.2326 1.0900 0.036 Uiso 1 1 calc R
H23B H 0.3706 0.1885 1.1605 0.036 Uiso 1 1 calc R
C24 C 0.3458(7) 0.3278(6) 1.1114(8) 0.042(2) Uani 1 1 d .
H24A H 0.3574 0.3677 1.0429 0.062 Uiso 1 1 calc R
H24B H 0.3762 0.3549 1.1844 0.062 Uiso 1 1 calc R
H24C H 0.2794 0.3240 1.1192 0.062 Uiso 1 1 calc R

loop_
_atom_site_aniso_label
_atom_site_aniso_U_11
_atom_site_aniso_U_22
_atom_site_aniso_U_33
_atom_site_aniso_U_23
_atom_site_aniso_U_13
_atom_site_aniso_U_12
Sn1 0.0206(3) 0.0168(3) 0.0110(3) 0.0001(3) 0.0000(2) 0.0004(3)
Cl1 0.0275(12) 0.0225(12) 0.0177(11) 0.0056(9) 0.0023(8) -0.0005(9)
N1 0.016(3) 0.012(4) 0.020(4) 0.000(3) 0.000(3) 0.003(3)
N2 0.019(4) 0.012(4) 0.011(4) 0.001(3) 0.002(3) 0.002(3)
O1 0.020(3) 0.024(3) 0.013(3) -0.003(2) 0.002(2) -0.001(3)
O2 0.024(3) 0.015(3) 0.019(3) -0.002(2) -0.001(2) 0.006(2)
C1 0.025(5) 0.020(5) 0.020(5) 0.008(4) 0.003(4) -0.006(4)
C2 0.025(5) 0.010(4) 0.022(5) -0.003(3) 0.006(4) 0.001(4)
C3 0.024(5) 0.013(5) 0.035(5) 0.000(4) 0.003(4) -0.006(4)
C4 0.029(5) 0.024(5) 0.027(5) -0.002(4) 0.017(4) 0.000(4)
C5 0.051(6) 0.013(5) 0.020(5) -0.005(4) 0.012(4) -0.001(4)
C6 0.031(5) 0.023(5) 0.016(5) 0.000(4) 0.003(4) -0.001(4)
C7 0.021(5) 0.007(4) 0.022(5) 0.004(4) -0.005(4) -0.006(4)
C8 0.022(4) 0.019(5) 0.008(4) -0.001(3) -0.002(3) 0.001(4)
C9 0.019(4) 0.020(5) 0.016(5) 0.008(4) -0.004(3) -0.003(4)
C10 0.027(5) 0.024(5) 0.017(5) -0.002(4) 0.000(4) -0.002(4)
C11 0.033(5) 0.034(6) 0.012(4) 0.002(4) -0.002(4) -0.005(4)
C12 0.032(5) 0.025(5) 0.015(5) 0.002(4) -0.007(4) 0.002(4)
C13 0.023(5) 0.017(5) 0.022(5) 0.004(4) -0.001(4) 0.005(4)
C14 0.017(4) 0.031(5) 0.009(4) -0.004(4) 0.001(3) -0.008(4)
C15 0.019(4) 0.022(5) 0.013(4) 0.001(4) 0.004(3) 0.000(4)
C16 0.017(4) 0.030(5) 0.014(4) 0.004(4) 0.003(3) 0.002(4)
C17 0.023(5) 0.028(5) 0.015(5) 0.005(4) 0.001(4) 0.004(4)
C18 0.025(5) 0.023(5) 0.026(5) 0.008(4) 0.005(4) 0.006(4)
C19 0.032(5) 0.019(5) 0.028(5) 0.009(4) 0.009(4) 0.009(4)
C20 0.019(5) 0.027(5) 0.018(5) -0.002(4) 0.005(4) -0.002(4)
C21 0.024(5) 0.020(5) 0.026(5) -0.001(4) 0.004(4) -0.011(4)
C22 0.031(5) 0.024(5) 0.019(5) 0.005(4) 0.001(4) -0.008(4)
C23 0.029(5) 0.035(6) 0.026(5) 0.002(4) 0.005(4) -0.013(4)
C24 0.059(7) 0.031(6) 0.034(6) -0.008(5) -0.002(5) -0.004(5)

loop_
_atom_type_symbol
_atom_type_description
_atom_type_scat_dispersion_real
_atom_type_scat_dispersion_imag
_atom_type_scat_source
C C 0.0033 0.0016 'International Tables Vol C Tables 4.2.6.8 and 6.1.1.4'
H H 0.0000 0.0000 'International Tables Vol C Tables 4.2.6.8 and 6.1.1.4'
N N 0.0061 0.0033 'International Tables Vol C Tables 4.2.6.8 and 6.1.1.4'
O O 0.0106 0.0060 'International Tables Vol C Tables 4.2.6.8 and 6.1.1.4'
Cl Cl 0.1484 0.1585 'International Tables Vol C Tables 4.2.6.8 and 6.1.1.4'
Sn Sn -0.6537 1.4246 'International Tables Vol C Tables 4.2.6.8 and 6.1.1.4'

loop_
_geom_angle_atom_site_label_1
_geom_angle_atom_site_label_2
_geom_angle_atom_site_label_3
_geom_angle
O2 Sn1 O1 110.6(2)
O2 Sn1 C21 95.5(3)
O1 Sn1 C21 94.0(3)
O2 Sn1 N2 85.8(2)
O1 Sn1 N2 159.4(2)
C21 Sn1 N2 96.8(3)
O2 Sn1 N1 158.7(2)
O1 Sn1 N1 87.1(2)
C21 Sn1 N1 94.8(3)
N2 Sn1 N1 74.5(2)
O2 Sn1 Cl1 85.47(15)
O1 Sn1 Cl1 83.57(15)
C21 Sn1 Cl1 177.5(2)
N2 Sn1 Cl1 85.57(16)
N1 Sn1 Cl1 84.98(16)
C7 N1 C8 123.3(6)
C7 N1 Sn1 123.5(5)
C8 N1 Sn1 113.0(4)
C14 N2 C9 122.6(6)
C14 N2 Sn1 124.4(5)
C9 N2 Sn1 112.6(5)
C1 O1 Sn1 129.2(5)
C16 O2 Sn1 127.7(5)
O1 C1 C6 117.4(7)
O1 C1 C2 123.9(7)
C6 C1 C2 118.6(7)
C3 C2 C7 116.2(7)
C3 C2 C1 117.7(7)
C7 C2 C1 126.1(7)
C4 C3 C2 122.5(8)
C3 C4 C5 118.9(8)
C6 C5 C4 121.3(8)
C5 C6 C1 121.0(8)
N1 C7 C2 127.4(7)
C13 C8 C9 119.9(7)
C13 C8 N1 123.6(7)
C9 C8 N1 116.6(6)
C8 C9 C10 119.9(7)
C8 C9 N2 117.1(7)
C10 C9 N2 123.0(7)
C11 C10 C9 119.6(8)
C12 C11 C10 120.4(7)
C11 C12 C13 120.4(7)
C12 C13 C8 119.8(7)
N2 C14 C15 126.5(7)
C20 C15 C16 118.5(7)
C20 C15 C14 116.7(7)
C16 C15 C14 124.8(7)
O2 C16 C17 120.0(7)
O2 C16 C15 123.6(7)
C17 C16 C15 116.3(7)
C18 C17 C16 123.6(8)
C17 C18 C19 120.4(8)
C20 C19 C18 119.0(8)
C19 C20 C15 122.3(8)
C22 C21 Sn1 115.0(5)
C23 C22 C21 112.3(7)
C22 C23 C24 113.0(7)

loop_
_geom_bond_atom_site_label_1
_geom_bond_atom_site_label_2
_geom_bond_distance
Sn1 O2 2.047(5)
Sn1 O1 2.052(5)
Sn1 C21 2.140(7)
Sn1 N2 2.199(6)
Sn1 N1 2.203(6)
Sn1 Cl1 2.489(2)
N1 C7 1.286(9)
N1 C8 1.418(9)
N2 C14 1.278(9)
N2 C9 1.422(9)
O1 C1 1.314(9)
O2 C16 1.310(9)
C1 C6 1.391(11)
C1 C2 1.428(11)
C2 C3 1.406(10)
C2 C7 1.424(10)
C3 C4 1.349(10)
C4 C5 1.390(11)
C5 C6 1.359(10)
C8 C13 1.383(10)
C8 C9 1.384(10)
C9 C10 1.386(10)
C10 C11 1.377(11)
C11 C12 1.371(11)
C12 C13 1.374(10)
C14 C15 1.439(10)
C15 C20 1.420(10)
C15 C16 1.437(11)
C16 C17 1.389(10)
C17 C18 1.364(10)
C18 C19 1.383(11)
C19 C20 1.358(11)
C21 C22 1.534(10)
C22 C23 1.490(11)
C23 C24 1.505(11)
